data_7016009
loop_
_publ_author_name
'Schneider, Caspar J.'
'Moubaraki, Boujemaa'
'Cashion, John D.'
'Turner, David R.'
'Leita, Benjamin A.'
'Batten, Stuart R.'
'Murray, Keith S.'

_publ_section_title
;
 Spin crossover in di-, tri- and tetranuclear, mixed-ligand
 tris(pyrazolyl)methane iron(ii) complexes.
;
_journal_issue 26
_journal_name_full 'Dalton transactions (Cambridge, England : 2003)'
_journal_page_first 6939
_journal_page_last 6951
_journal_paper_doi 10.1039/c0dt01725f
_journal_volume 40
_journal_year 2011
_chemical_formula_moiety
;
C118 H142 Fe4 N48 O4, 2(C5 H12 O), 8(C2 H3 N), 8(B F4)
;
_chemical_formula_sum 'C144 H190 B8 F32 Fe4 N56 O6'
_chemical_formula_weight 3719.40
_chemical_name_common
;((Fe((3,5-
Me2pz)3CH))4(C6H2(CH2OCH2C(pz)3)4))(BF4)8(MeCN)4(CH3OC (CH3)3)2
;
_chemical_name_systematic
;
[{Fe((3,5-Me2pz)3CH)}4(C6H2(CH2OCH2C(pz)3]4)](BF4)8(MeCN)4(CH3OC
(CH3)3)2
;
_space_group_IT_number 14
_symmetry_cell_setting monoclinic
_symmetry_space_group_name_Hall '-P 2yn'
_symmetry_space_group_name_H-M 'P 1 21/n 1'
_atom_sites_solution_hydrogens geom
_atom_sites_solution_primary direct
_atom_sites_solution_secondary difmap
_audit_creation_method SHELXL-97
_cell_angle_alpha 90.00
_cell_angle_beta 99.077(2)
_cell_angle_gamma 90.00
_cell_formula_units_Z 2
_cell_length_a 15.3526(9)
_cell_length_b 17.5492(12)
_cell_length_c 32.453(2)
_cell_measurement_reflns_used 5519
_cell_measurement_temperature 123(1)
_cell_measurement_theta_max 22.78
_cell_measurement_theta_min 2.32
_cell_volume 8634.2(9)
_computing_cell_refinement 'Bruker SMART (Bruker)'
_computing_data_collection 'Bruker SMART (Bruker)'
_computing_data_reduction 'Bruker SAINT (Bruker)'
_computing_molecular_graphics 'X-Seed (Barbour, 1999)'
_computing_publication_material 'CIFTAB (Sheldrick, 1997)'
_computing_structure_refinement 'SHELXL-97 (Sheldrick, 1997)'
_computing_structure_solution 'SHELXS-97 (Sheldrick, 1990)'
_diffrn_ambient_temperature 123(1)
_diffrn_measured_fraction_theta_full 0.984
_diffrn_measured_fraction_theta_max 0.969
_diffrn_measurement_device_type 'Bruker X8 Apex II CCD'
_diffrn_measurement_method 'phi and omega scans'
_diffrn_radiation_monochromator graphite
_diffrn_radiation_source 'fine-focus sealed tube'
_diffrn_radiation_type MoK\a
_diffrn_radiation_wavelength 0.71073
_diffrn_reflns_av_R_equivalents 0.0758
_diffrn_reflns_av_sigmaI/netI 0.1109
_diffrn_reflns_limit_h_max 16
_diffrn_reflns_limit_h_min -19
_diffrn_reflns_limit_k_max 22
_diffrn_reflns_limit_k_min -22
_diffrn_reflns_limit_l_max 40
_diffrn_reflns_limit_l_min -42
_diffrn_reflns_number 53029
_diffrn_reflns_theta_full 25.00
_diffrn_reflns_theta_max 27.50
_diffrn_reflns_theta_min 1.78
_exptl_absorpt_coefficient_mu 0.434
_exptl_absorpt_correction_T_max 0.9378
_exptl_absorpt_correction_T_min 0.8456
_exptl_absorpt_correction_type multi-scan
_exptl_absorpt_process_details SADABS
_exptl_crystal_colour purple
_exptl_crystal_density_diffrn 1.431
_exptl_crystal_density_method 'not measured'
_exptl_crystal_description needle
_exptl_crystal_F_000 3852
_exptl_crystal_size_max 0.40
_exptl_crystal_size_mid 0.36
_exptl_crystal_size_min 0.15
_refine_diff_density_max 1.601
_refine_diff_density_min -0.790
_refine_diff_density_rms 0.116
_refine_ls_extinction_method none
_refine_ls_goodness_of_fit_ref 1.045
_refine_ls_hydrogen_treatment constr
_refine_ls_matrix_type full
_refine_ls_number_parameters 1128
_refine_ls_number_reflns 19201
_refine_ls_number_restraints 99
_refine_ls_restrained_S_all 1.099
_refine_ls_R_factor_all 0.1860
_refine_ls_R_factor_gt 0.0979
_refine_ls_shift/su_max 0.000
_refine_ls_shift/su_mean 0.000
_refine_ls_structure_factor_coef Fsqd
_refine_ls_weighting_details 'calc w=1/[\s^2^(Fo^2^)+(0.2000P)^2^+0.0000P] where P=(Fo^2^+2Fc^2^)/3'
_refine_ls_weighting_scheme calc
_refine_ls_wR_factor_gt 0.2669
_refine_ls_wR_factor_ref 0.3275
_reflns_number_gt 9353
_reflns_number_total 19201
_reflns_threshold_expression >2sigma(I)
_cod_data_source_file c0dt01725f.txt
_cod_data_source_block 5.8MeCN.2tBuOMe
_cod_depositor_comments
;
The following automatic conversions were performed:

'_exptl_absorpt_correction_type' value 'Multi-scan' changed to
'multi-scan' according to
/home/saulius/struct/CIF-dictionaries/cif_core.dic dictionary named
'cif_core.dic' version 2.4.1 from 2010-06-29.

Automatic conversion script
Id: cif_fix_values 1715 2011-07-08 13:25:40Z adriana 
;
_cod_original_cell_volume 8634.3(10)
_cod_original_sg_symbol_H-M P21/n
_cod_database_code 7016009

loop_
_symmetry_equiv_pos_as_xyz
'x, y, z'
'-x+1/2, y+1/2, -z+1/2'
'-x, -y, -z'
'x-1/2, -y-1/2, z-1/2'

loop_
_atom_site_label
_atom_site_type_symbol
_atom_site_fract_x
_atom_site_fract_y
_atom_site_fract_z
_atom_site_U_iso_or_equiv
_atom_site_adp_type
_atom_site_occupancy
_atom_site_symmetry_multiplicity
_atom_site_calc_flag
_atom_site_refinement_flags
_atom_site_disorder_assembly
_atom_site_disorder_group
Fe1 Fe 0.78170(5) 0.39843(5) 0.06840(3) 0.0296(2) Uani 1 1 d . . .
F1 F 0.2122(4) 0.5584(3) 0.16757(15) 0.0742(14) Uani 1 1 d D . .
O1 O 0.5365(3) 0.1971(3) 0.03079(13) 0.0381(10) Uani 1 1 d . . .
N7 N 0.9042(3) 0.3559(3) 0.07559(15) 0.0325(11) Uani 1 1 d . . .
C1 C 0.8960(5) 0.2170(4) 0.0616(3) 0.0522(19) Uani 1 1 d . . .
H1A H 0.8329 0.2280 0.0543 0.078 Uiso 1 1 calc R . .
H1B H 0.9053 0.1808 0.0849 0.078 Uiso 1 1 calc R . .
H1C H 0.9179 0.1949 0.0375 0.078 Uiso 1 1 calc R . .
B1 B 0.2059(4) 0.6249(4) 0.1446(2) 0.054(2) Uani 1 1 d D . .
Fe2 Fe 0.13170(6) -0.04497(5) 0.17239(3) 0.0370(3) Uani 1 1 d . . .
F2 F 0.2876(4) 0.6553(3) 0.1447(2) 0.104(2) Uani 1 1 d D . .
O2 O 0.3848(3) 0.0315(3) 0.08886(13) 0.0394(11) Uani 1 1 d . . .
N8 N 0.9706(3) 0.4069(3) 0.08860(15) 0.0306(11) Uani 1 1 d . . .
C2 C 0.9445(4) 0.2888(4) 0.0741(2) 0.0377(15) Uani 1 1 d . . .
B2 B 0.5857(4) 0.7163(4) 0.0973(2) 0.103(4) Uiso 1 1 d D . .
F3 F 0.1686(6) 0.6059(4) 0.10517(18) 0.135(3) Uani 1 1 d D . .
O3 O 0.8496(6) 0.0329(5) 0.0409(3) 0.115(3) Uiso 1 1 d . . .
N9 N 0.8154(3) 0.4596(3) 0.12018(16) 0.0342(12) Uani 1 1 d . . .
C3 C 1.0351(4) 0.2974(4) 0.0866(2) 0.0375(15) Uani 1 1 d . . .
H3 H 1.0782 0.2582 0.0881 0.045 Uiso 1 1 calc R . .
B3 B 0.3258(4) 0.2725(3) 0.09359(19) 0.0445(19) Uani 1 1 d D . .
F4 F 0.1549(4) 0.6782(3) 0.1609(2) 0.0951(18) Uani 1 1 d D . .
N10 N 0.8950(3) 0.4964(3) 0.12407(16) 0.0335(12) Uani 1 1 d . . .
C4 C 1.0505(4) 0.3718(4) 0.09622(19) 0.0326(14) Uani 1 1 d . . .
F15 F 0.5998(6) 0.0299(4) 0.1818(3) 0.226(6) Uani 1 1 d D C .
F5A F 0.5169(7) 0.7080(9) 0.1164(3) 0.161(7) Uiso 0.520(13) 1 d PD A 1
N11 N 0.8242(3) 0.4831(3) 0.03577(16) 0.0347(12) Uani 1 1 d . . .
C5 C 1.1331(4) 0.4147(4) 0.1140(2) 0.0454(17) Uani 1 1 d . . .
H5A H 1.1843 0.3809 0.1153 0.068 Uiso 1 1 calc R . .
H5B H 1.1282 0.4326 0.1422 0.068 Uiso 1 1 calc R . .
H5C H 1.1405 0.4585 0.0962 0.068 Uiso 1 1 calc R . .
F6A F 0.6582(7) 0.6711(6) 0.1191(3) 0.112(5) Uiso 0.520(13) 1 d PD A 1
N12 N 0.9047(3) 0.5137(3) 0.05233(16) 0.0321(11) Uani 1 1 d . . .
C6 C 0.6954(5) 0.4485(5) 0.1636(2) 0.0535(19) Uani 1 1 d . . .
H6A H 0.6636 0.4221 0.1392 0.080 Uiso 1 1 calc R . .
H6B H 0.6601 0.4917 0.1708 0.080 Uiso 1 1 calc R . .
H6C H 0.7060 0.4132 0.1873 0.080 Uiso 1 1 calc R . .
F7A F 0.6230(8) 0.7884(5) 0.0993(3) 0.126(6) Uiso 0.520(13) 1 d PD A 1
N6 N 0.6626(3) 0.4424(3) 0.06201(16) 0.0340(12) Uani 1 1 d . . .
C7 C 0.7817(4) 0.4770(4) 0.1539(2) 0.0412(16) Uani 1 1 d . . .
N5 N 0.5918(3) 0.3955(3) 0.05302(16) 0.0345(12) Uani 1 1 d . . .
C8 C 0.8407(5) 0.5240(4) 0.1798(2) 0.0472(17) Uani 1 1 d . . .
H8 H 0.8324 0.5440 0.2062 0.057 Uiso 1 1 calc R . .
F8 F 0.5773(4) 0.6890(3) 0.05755(16) 0.0899(16) Uiso 1 1 d D A .
N2 N 0.7414(3) 0.3382(3) 0.01803(15) 0.0348(12) Uani 1 1 d . . .
C9 C 0.9122(5) 0.5359(4) 0.1603(2) 0.0451(17) Uani 1 1 d . . .
F9A F 0.4075(5) 0.2727(14) 0.1149(4) 0.131(9) Uani 0.634(18) 1 d PD B 2
N1 N 0.6596(3) 0.3069(3) 0.01381(15) 0.0335(12) Uani 1 1 d . . .
C10 C 0.9954(5) 0.5793(5) 0.1731(3) 0.057(2) Uani 1 1 d . . .
H10A H 1.0452 0.5438 0.1781 0.085 Uiso 1 1 calc R . .
H10B H 0.9915 0.6077 0.1988 0.085 Uiso 1 1 calc R . .
H10C H 1.0042 0.6150 0.1509 0.085 Uiso 1 1 calc R . .
F11A F 0.3151(11) 0.3400(5) 0.0744(5) 0.108(5) Uani 0.634(18) 1 d PD B 2
N4 N 0.7399(3) 0.3152(3) 0.09957(15) 0.0317(11) Uani 1 1 d . . .
C11 C 0.7138(5) 0.5035(5) -0.0280(2) 0.062(2) Uani 1 1 d . . .
H11A H 0.7270 0.4760 -0.0526 0.093 Uiso 1 1 calc R . .
H11B H 0.6841 0.5516 -0.0368 0.093 Uiso 1 1 calc R . .
H11C H 0.6753 0.4722 -0.0135 0.093 Uiso 1 1 calc R . .
F12 F 0.2693(3) 0.2581(3) 0.12062(15) 0.0697(13) Uani 1 1 d D B .
N3 N 0.6575(3) 0.2851(3) 0.08574(15) 0.0294(11) Uani 1 1 d . . .
C12 C 0.7980(4) 0.5197(4) 0.0008(2) 0.0437(17) Uani 1 1 d . . .
F10A F 0.3251(7) 0.2173(4) 0.0644(3) 0.074(4) Uani 0.634(18) 1 d PD B 2
N21 N 0.0500(4) -0.1267(3) 0.14570(18) 0.0449(14) Uani 1 1 d . . .
C13 C 0.8616(5) 0.5738(4) -0.0056(2) 0.0490(18) Uani 1 1 d . . .
H13 H 0.8585 0.6079 -0.0285 0.059 Uiso 1 1 calc R . .
N22 N -0.0161(4) -0.1481(4) 0.16721(18) 0.0473(14) Uani 1 1 d . . .
C14 C 0.9277(4) 0.5686(4) 0.0266(2) 0.0397(16) Uani 1 1 d . . .
N23 N 0.0260(4) 0.0128(3) 0.18359(17) 0.0436(14) Uani 1 1 d . . .
C15 C 1.0134(4) 0.6103(4) 0.0351(3) 0.053(2) Uani 1 1 d . . .
H15A H 1.0618 0.5748 0.0330 0.079 Uiso 1 1 calc R . .
H15B H 1.0209 0.6320 0.0633 0.079 Uiso 1 1 calc R . .
H15C H 1.0137 0.6513 0.0147 0.079 Uiso 1 1 calc R . .
N24 N -0.0385(4) -0.0288(3) 0.19710(18) 0.0445(14) Uani 1 1 d . . .
C16 C 0.9490(4) 0.4857(3) 0.09158(19) 0.0322(13) Uani 1 1 d . . .
H16 H 1.0049 0.5150 0.0994 0.039 Uiso 1 1 calc R . .
N19 N 0.1332(3) -0.0990(3) 0.22643(16) 0.0386(12) Uani 1 1 d . . .
C23 C 0.6313(4) 0.5114(4) 0.0659(2) 0.0430(16) Uani 1 1 d . . .
H23 H 0.6664 0.5559 0.0718 0.052 Uiso 1 1 calc R . .
N20 N 0.0514(4) -0.1215(3) 0.23526(18) 0.0433(14) Uani 1 1 d . . .
C24 C 0.5381(5) 0.5101(4) 0.0602(3) 0.057(2) Uani 1 1 d . . .
H24 H 0.4992 0.5518 0.0614 0.069 Uiso 1 1 calc R . .
N14 N 0.2103(4) 0.0328(3) 0.19986(17) 0.0417(13) Uani 1 1 d . . .
C25 C 0.5168(4) 0.4359(4) 0.0525(2) 0.0485(18) Uani 1 1 d . . .
H25 H 0.4587 0.4157 0.0476 0.058 Uiso 1 1 calc R . .
N13 N 0.2798(4) 0.0578(3) 0.18155(17) 0.0391(13) Uani 1 1 d . . .
C17 C 0.7701(4) 0.3244(4) -0.0176(2) 0.0428(16) Uani 1 1 d . . .
H17 H 0.8263 0.3395 -0.0236 0.051 Uiso 1 1 calc R . .
N16 N 0.2358(3) -0.0984(3) 0.16039(16) 0.0370(12) Uani 1 1 d . . .
C18 C 0.7080(5) 0.2853(5) -0.0452(2) 0.055(2) Uani 1 1 d . . .
H18 H 0.7132 0.2689 -0.0726 0.066 Uiso 1 1 calc R . .
N15 N 0.3014(3) -0.0571(3) 0.14661(15) 0.0332(12) Uani 1 1 d . . .
C19 C 0.6381(5) 0.2751(4) -0.0250(2) 0.0476(18) Uani 1 1 d . . .
H19 H 0.5842 0.2505 -0.0358 0.057 Uiso 1 1 calc R . .
N18 N 0.1328(4) 0.0089(3) 0.11968(17) 0.0414(13) Uani 1 1 d . . .
C20 C 0.7669(4) 0.2827(4) 0.13579(19) 0.0375(15) Uani 1 1 d . . .
H20 H 0.8223 0.2920 0.1527 0.045 Uiso 1 1 calc R . .
N17 N 0.2105(4) 0.0390(3) 0.11179(16) 0.0386(13) Uani 1 1 d . . .
C21 C 0.7027(4) 0.2323(4) 0.1462(2) 0.0440(16) Uani 1 1 d . . .
H21 H 0.7066 0.2017 0.1705 0.053 Uiso 1 1 calc R . .
N25 N 0.7621(11) 0.3054(9) 0.2502(5) 0.167(6) Uani 1 1 d . . .
C22 C 0.6346(4) 0.2363(4) 0.1145(2) 0.0377(15) Uani 1 1 d . . .
H22 H 0.5802 0.2096 0.1127 0.045 Uiso 1 1 calc R . .
N26 N 0.9750(6) 0.3449(5) 0.1835(3) 0.089(3) Uani 1 1 d . . .
C26 C 0.6078(4) 0.3149(3) 0.04735(18) 0.0303(13) Uani 1 1 d . . .
N27 N 0.9073(7) 0.7778(5) 0.0062(3) 0.090(3) Uani 1 1 d . . .
C27 C 0.5195(4) 0.2744(4) 0.0368(2) 0.0362(14) Uani 1 1 d . . .
H27A H 0.4848 0.2805 0.0599 0.043 Uiso 1 1 calc R . .
H27B H 0.4852 0.2963 0.0111 0.043 Uiso 1 1 calc R . .
N28 N 0.0014(8) 0.0240(7) 0.2901(3) 0.130(4) Uani 1 1 d . . .
C28 C 0.4611(4) 0.1588(4) 0.0085(2) 0.0505(19) Uani 1 1 d . . .
H28A H 0.4453 0.1814 -0.0196 0.061 Uiso 1 1 calc R . .
H28B H 0.4102 0.1649 0.0235 0.061 Uiso 1 1 calc R . .
C29 C 0.4821(4) 0.0764(4) 0.0049(2) 0.0362(15) Uani 1 1 d . . .
C30 C 0.1015(5) -0.1704(5) 0.0805(2) 0.060(2) Uani 1 1 d . . .
H30A H 0.1315 -0.1210 0.0816 0.091 Uiso 1 1 calc R . .
H30B H 0.0666 -0.1778 0.0528 0.091 Uiso 1 1 calc R . .
H30C H 0.1454 -0.2112 0.0861 0.091 Uiso 1 1 calc R . .
C31 C 0.0427(4) -0.1724(5) 0.1124(2) 0.0483(18) Uani 1 1 d . . .
C32 C -0.0291(5) -0.2228(5) 0.1141(3) 0.060(2) Uani 1 1 d . . .
H32 H -0.0486 -0.2617 0.0945 0.072 Uiso 1 1 calc R . .
C33 C -0.0642(5) -0.2063(5) 0.1480(3) 0.055(2) Uani 1 1 d . . .
C34 C -0.1405(6) -0.2420(6) 0.1658(3) 0.081(3) Uani 1 1 d . . .
H34A H -0.1670 -0.2825 0.1471 0.121 Uiso 1 1 calc R . .
H34B H -0.1849 -0.2029 0.1684 0.121 Uiso 1 1 calc R . .
H34C H -0.1187 -0.2635 0.1933 0.121 Uiso 1 1 calc R . .
C35 C 0.0496(7) 0.1501(5) 0.1689(3) 0.078(3) Uani 1 1 d . . .
H35A H 0.0727 0.1786 0.1943 0.117 Uiso 1 1 calc R . .
H35B H 0.0122 0.1836 0.1495 0.117 Uiso 1 1 calc R . .
H35C H 0.0988 0.1315 0.1558 0.117 Uiso 1 1 calc R . .
C36 C -0.0034(6) 0.0841(5) 0.1800(2) 0.059(2) Uani 1 1 d . . .
C37 C -0.0886(6) 0.0879(5) 0.1907(3) 0.070(3) Uani 1 1 d . . .
H37 H -0.1241 0.1322 0.1906 0.084 Uiso 1 1 calc R . .
C38 C -0.1108(5) 0.0153(5) 0.2012(2) 0.058(2) Uani 1 1 d . . .
C39 C -0.1899(6) -0.0174(6) 0.2158(3) 0.079(3) Uani 1 1 d . . .
H39A H -0.2156 -0.0570 0.1963 0.119 Uiso 1 1 calc R . .
H39B H -0.2335 0.0230 0.2171 0.119 Uiso 1 1 calc R . .
H39C H -0.1728 -0.0397 0.2436 0.119 Uiso 1 1 calc R . .
C40 C 0.2870(5) -0.1053(5) 0.2638(2) 0.062(2) Uani 1 1 d . . .
H40A H 0.3031 -0.0946 0.2364 0.092 Uiso 1 1 calc R . .
H40B H 0.3196 -0.1501 0.2760 0.092 Uiso 1 1 calc R . .
H40C H 0.3019 -0.0612 0.2822 0.092 Uiso 1 1 calc R . .
C41 C 0.1904(5) -0.1204(4) 0.2593(2) 0.0445(17) Uani 1 1 d . . .
C42 C 0.1472(5) -0.1569(5) 0.2888(2) 0.059(2) Uani 1 1 d . . .
H42 H 0.1741 -0.1777 0.3147 0.070 Uiso 1 1 calc R . .
C43 C 0.0585(5) -0.1570(5) 0.2733(2) 0.0531(19) Uani 1 1 d . . .
C44 C -0.0200(5) -0.1856(6) 0.2906(3) 0.076(3) Uani 1 1 d . . .
H44A H -0.0003 -0.2160 0.3156 0.114 Uiso 1 1 calc R . .
H44B H -0.0562 -0.2173 0.2696 0.114 Uiso 1 1 calc R . .
H44C H -0.0549 -0.1423 0.2978 0.114 Uiso 1 1 calc R . .
C45 C -0.0247(5) -0.1081(4) 0.2048(2) 0.0450(17) Uani 1 1 d . . .
H45 H -0.0773 -0.1288 0.2158 0.054 Uiso 1 1 calc R . .
C52 C 0.2162(5) 0.0720(4) 0.2349(2) 0.0487(18) Uani 1 1 d . . .
H52 H 0.1766 0.0668 0.2544 0.058 Uiso 1 1 calc R . .
C53 C 0.2877(6) 0.1221(4) 0.2397(2) 0.056(2) Uani 1 1 d . . .
H53 H 0.3053 0.1557 0.2624 0.067 Uiso 1 1 calc R . .
C54 C 0.3270(5) 0.1128(4) 0.2053(2) 0.0504(18) Uani 1 1 d . . .
H54 H 0.3772 0.1393 0.1989 0.060 Uiso 1 1 calc R . .
C46 C 0.2639(4) -0.1696(4) 0.1622(2) 0.0391(15) Uani 1 1 d . . .
H46 H 0.2318 -0.2116 0.1707 0.047 Uiso 1 1 calc R . .
C47 C 0.3478(5) -0.1755(4) 0.1501(2) 0.0466(17) Uani 1 1 d . . .
H47 H 0.3815 -0.2205 0.1485 0.056 Uiso 1 1 calc R . .
C48 C 0.3697(4) -0.1044(4) 0.14120(19) 0.0388(15) Uani 1 1 d . . .
H48 H 0.4235 -0.0892 0.1326 0.047 Uiso 1 1 calc R . .
C49 C 0.0729(5) 0.0315(5) 0.0883(2) 0.0533(19) Uani 1 1 d . . .
H49 H 0.0121 0.0185 0.0850 0.064 Uiso 1 1 calc R . .
C50 C 0.1105(5) 0.0767(5) 0.0610(3) 0.061(2) Uani 1 1 d . . .
H50 H 0.0809 0.1000 0.0362 0.073 Uiso 1 1 calc R . .
C51 C 0.1965(5) 0.0813(4) 0.0760(2) 0.0491(18) Uani 1 1 d . . .
H51 H 0.2397 0.1087 0.0640 0.059 Uiso 1 1 calc R . .
C55 C 0.2912(4) 0.0246(3) 0.14155(19) 0.0349(14) Uani 1 1 d . . .
C56 C 0.3715(4) 0.0610(4) 0.12811(19) 0.0405(16) Uani 1 1 d . . .
H56A H 0.3632 0.1169 0.1261 0.049 Uiso 1 1 calc R . .
H56B H 0.4241 0.0505 0.1492 0.049 Uiso 1 1 calc R . .
C57 C 0.4684(5) 0.0556(5) 0.0804(2) 0.0486(18) Uani 1 1 d . . .
H57A H 0.5153 0.0356 0.1022 0.058 Uiso 1 1 calc R . .
H57B H 0.4715 0.1120 0.0811 0.058 Uiso 1 1 calc R . .
C58 C 0.4832(4) 0.0277(4) 0.03857(19) 0.0357(15) Uani 1 1 d . . .
C59 C 0.5010(4) -0.0472(4) 0.03277(19) 0.0399(16) Uani 1 1 d . . .
H59 H 0.5018 -0.0812 0.0556 0.048 Uiso 1 1 calc R . .
C61 C 0.7829(6) -0.0032(5) 0.0615(3) 0.067(2) Uiso 1 1 d . . .
C62 C 0.7216(9) 0.0517(8) 0.0799(4) 0.119(4) Uiso 1 1 d . . .
H62A H 0.7569 0.0866 0.0993 0.179 Uiso 1 1 calc R . .
H62B H 0.6818 0.0226 0.0947 0.179 Uiso 1 1 calc R . .
H62C H 0.6869 0.0810 0.0573 0.179 Uiso 1 1 calc R . .
C63 C 0.7387(8) -0.0649(7) 0.0330(4) 0.109(4) Uiso 1 1 d . . .
H63A H 0.6983 -0.0415 0.0101 0.163 Uiso 1 1 calc R . .
H63B H 0.7054 -0.0987 0.0489 0.163 Uiso 1 1 calc R . .
H63C H 0.7835 -0.0945 0.0216 0.163 Uiso 1 1 calc R . .
C64 C 0.8390(9) -0.0410(7) 0.0955(4) 0.111(4) Uiso 1 1 d . . .
H64A H 0.8804 -0.0747 0.0842 0.167 Uiso 1 1 calc R . .
H64B H 0.8025 -0.0712 0.1116 0.167 Uiso 1 1 calc R . .
H64C H 0.8721 -0.0028 0.1136 0.167 Uiso 1 1 calc R . .
C65 C 0.8417(11) 0.1780(9) 0.2856(5) 0.147(6) Uani 1 1 d . . .
H65A H 0.8543 0.1858 0.3159 0.221 Uiso 1 1 calc R . .
H65B H 0.8969 0.1679 0.2750 0.221 Uiso 1 1 calc R . .
H65C H 0.8017 0.1346 0.2793 0.221 Uiso 1 1 calc R . .
C66 C 0.7994(9) 0.2482(10) 0.2652(4) 0.108(4) Uani 1 1 d . . .
C67 C 0.9707(11) 0.3906(10) 0.2588(4) 0.168(8) Uani 1 1 d . . .
H67A H 1.0104 0.3590 0.2784 0.252 Uiso 1 1 calc R . .
H67B H 0.9104 0.3860 0.2649 0.252 Uiso 1 1 calc R . .
H67C H 0.9895 0.4440 0.2618 0.252 Uiso 1 1 calc R . .
C68 C 0.9733(6) 0.3644(6) 0.2150(3) 0.072(3) Uani 1 1 d . . .
C69 C 0.7665(7) 0.7299(7) 0.0331(4) 0.110(4) Uani 1 1 d . . .
H69A H 0.7852 0.6971 0.0573 0.165 Uiso 1 1 calc R . .
H69B H 0.7294 0.7007 0.0113 0.165 Uiso 1 1 calc R . .
H69C H 0.7328 0.7731 0.0415 0.165 Uiso 1 1 calc R . .
C70 C 0.8414(8) 0.7571(7) 0.0176(3) 0.087(3) Uani 1 1 d . . .
C71 C 0.1053(8) 0.0045(9) 0.3600(3) 0.116(4) Uani 1 1 d . . .
H71A H 0.0976 -0.0472 0.3702 0.174 Uiso 1 1 calc R . .
H71B H 0.0912 0.0416 0.3805 0.174 Uiso 1 1 calc R . .
H71C H 0.1665 0.0114 0.3557 0.174 Uiso 1 1 calc R . .
C72 C 0.0465(7) 0.0158(7) 0.3205(3) 0.082(3) Uani 1 1 d . . .
F9B F 0.3988(11) 0.2312(13) 0.1030(8) 0.104(13) Uani 0.366(18) 1 d PD B 1
F11B F 0.3584(15) 0.3430(8) 0.1005(7) 0.085(6) Uani 0.366(18) 1 d PD B 1
F6B F 0.6659(6) 0.7340(9) 0.1161(4) 0.167(8) Uiso 0.480(13) 1 d PD A 2
F7B F 0.5313(8) 0.7845(5) 0.0947(3) 0.099(5) Uiso 0.480(13) 1 d PD A 2
F5B F 0.5410(8) 0.6673(7) 0.1210(3) 0.121(6) Uiso 0.480(13) 1 d PD A 2
C60 C 0.8032(14) 0.0686(12) 0.0041(7) 0.199(8) Uiso 1 1 d . . .
H60A H 0.7396 0.0615 0.0031 0.299 Uiso 1 1 calc R . .
H60B H 0.8215 0.0455 -0.0207 0.299 Uiso 1 1 calc R . .
H60C H 0.8168 0.1232 0.0047 0.299 Uiso 1 1 calc R . .
F10B F 0.2875(16) 0.272(2) 0.0537(4) 0.148(11) Uiso 0.366(18) 1 d PD B 1
F16 F 0.5428(3) 0.1435(2) 0.17324(13) 0.0681(13) Uani 1 1 d D C 1
F13 F 0.6555(4) 0.1208(4) 0.22356(18) 0.113(2) Uani 1 1 d D C .
B4 B 0.5803(4) 0.0942(4) 0.2020(2) 0.072(3) Uani 1 1 d D . .
F14 F 0.5244(4) 0.0746(6) 0.2274(2) 0.231(7) Uani 1 1 d D C .

loop_
_atom_site_aniso_label
_atom_site_aniso_U_11
_atom_site_aniso_U_22
_atom_site_aniso_U_33
_atom_site_aniso_U_23
_atom_site_aniso_U_13
_atom_site_aniso_U_12
Fe1 0.0201(5) 0.0399(5) 0.0293(4) 0.0007(4) 0.0057(3) -0.0031(4)
F1 0.097(4) 0.061(3) 0.066(3) 0.004(2) 0.020(3) -0.012(3)
O1 0.026(2) 0.051(3) 0.037(2) -0.007(2) 0.0039(19) -0.0108(19)
N7 0.029(3) 0.031(3) 0.037(3) 0.001(2) 0.003(2) -0.007(2)
C1 0.042(4) 0.039(4) 0.076(5) -0.009(4) 0.010(4) -0.005(3)
B1 0.049(6) 0.057(6) 0.056(6) 0.012(4) 0.005(4) -0.007(4)
Fe2 0.0343(5) 0.0438(5) 0.0345(5) 0.0050(4) 0.0105(4) 0.0021(4)
F2 0.078(4) 0.076(4) 0.157(6) 0.007(4) 0.021(4) -0.019(3)
O2 0.040(3) 0.051(3) 0.029(2) -0.0071(19) 0.0113(19) -0.011(2)
N8 0.025(3) 0.033(3) 0.034(3) 0.001(2) 0.005(2) -0.004(2)
C2 0.034(4) 0.038(4) 0.042(4) 0.005(3) 0.010(3) -0.001(3)
F3 0.210(8) 0.115(5) 0.063(4) 0.016(4) -0.032(5) -0.040(5)
N9 0.026(3) 0.044(3) 0.033(3) -0.005(2) 0.009(2) -0.005(2)
C3 0.032(4) 0.035(3) 0.047(4) 0.009(3) 0.012(3) 0.006(3)
B3 0.046(5) 0.041(5) 0.046(5) 0.001(4) 0.006(4) -0.001(4)
F4 0.079(4) 0.063(3) 0.144(5) 0.020(3) 0.018(4) -0.010(3)
N10 0.024(3) 0.037(3) 0.039(3) -0.006(2) 0.004(2) -0.007(2)
C4 0.024(3) 0.041(3) 0.033(3) 0.006(3) 0.005(3) 0.004(3)
F15 0.204(11) 0.151(8) 0.294(15) -0.062(9) -0.055(10) 0.091(8)
N11 0.025(3) 0.045(3) 0.036(3) 0.004(2) 0.007(2) -0.001(2)
C5 0.024(3) 0.055(4) 0.054(4) -0.001(3) -0.002(3) -0.001(3)
N12 0.021(3) 0.037(3) 0.041(3) 0.005(2) 0.010(2) -0.002(2)
C6 0.041(4) 0.078(5) 0.048(4) -0.012(4) 0.024(3) -0.008(4)
N6 0.026(3) 0.035(3) 0.042(3) 0.001(2) 0.006(2) -0.006(2)
C7 0.036(4) 0.049(4) 0.040(4) -0.009(3) 0.010(3) -0.001(3)
N5 0.017(3) 0.044(3) 0.042(3) -0.002(2) 0.003(2) -0.006(2)
C8 0.040(4) 0.056(4) 0.046(4) -0.014(3) 0.010(3) -0.004(3)
N2 0.026(3) 0.047(3) 0.032(3) -0.002(2) 0.007(2) -0.008(2)
C9 0.038(4) 0.049(4) 0.048(4) -0.008(3) 0.006(3) -0.007(3)
F9A 0.038(6) 0.29(3) 0.063(6) -0.032(12) 0.002(5) 0.010(9)
N1 0.022(3) 0.049(3) 0.031(3) 0.000(2) 0.008(2) -0.004(2)
C10 0.048(5) 0.059(5) 0.063(5) -0.024(4) 0.007(4) -0.017(4)
F11A 0.189(13) 0.050(6) 0.098(9) 0.034(6) 0.064(9) 0.050(7)
N4 0.021(3) 0.045(3) 0.031(3) -0.007(2) 0.007(2) -0.006(2)
C11 0.040(4) 0.094(6) 0.052(5) 0.024(4) 0.005(4) 0.002(4)
F12 0.070(3) 0.072(3) 0.076(3) -0.013(2) 0.036(3) -0.013(2)
N3 0.017(2) 0.042(3) 0.031(3) -0.006(2) 0.009(2) -0.005(2)
C12 0.033(4) 0.056(4) 0.043(4) 0.014(3) 0.011(3) 0.007(3)
F10A 0.107(8) 0.049(5) 0.083(7) -0.025(4) 0.069(6) -0.028(5)
N21 0.032(3) 0.061(4) 0.045(3) 0.005(3) 0.014(3) -0.001(3)
C13 0.036(4) 0.058(4) 0.055(4) 0.025(4) 0.014(3) 0.009(3)
N22 0.034(3) 0.062(4) 0.047(3) -0.001(3) 0.012(3) -0.007(3)
C14 0.029(4) 0.037(4) 0.056(4) 0.006(3) 0.016(3) 0.002(3)
N23 0.046(4) 0.047(3) 0.040(3) 0.011(3) 0.014(3) 0.013(3)
C15 0.034(4) 0.051(4) 0.077(5) 0.020(4) 0.018(4) 0.000(3)
N24 0.037(3) 0.055(4) 0.043(3) 0.010(3) 0.012(3) 0.014(3)
C16 0.020(3) 0.036(3) 0.042(3) -0.003(3) 0.009(3) -0.005(2)
N19 0.036(3) 0.046(3) 0.036(3) 0.004(2) 0.009(2) 0.003(2)
C23 0.027(4) 0.045(4) 0.057(4) 0.005(3) 0.007(3) -0.001(3)
N20 0.031(3) 0.055(4) 0.047(3) 0.012(3) 0.017(3) 0.002(3)
C24 0.031(4) 0.053(5) 0.090(6) 0.004(4) 0.015(4) 0.004(3)
N14 0.045(3) 0.045(3) 0.039(3) 0.001(2) 0.018(3) -0.005(3)
C25 0.021(3) 0.046(4) 0.079(5) 0.005(4) 0.008(3) -0.001(3)
N13 0.042(3) 0.040(3) 0.038(3) -0.007(2) 0.015(2) -0.008(2)
C17 0.032(4) 0.059(4) 0.040(4) -0.010(3) 0.014(3) -0.011(3)
N16 0.032(3) 0.043(3) 0.037(3) 0.001(2) 0.010(2) -0.008(2)
C18 0.047(4) 0.079(6) 0.041(4) -0.014(4) 0.016(3) -0.021(4)
N15 0.029(3) 0.039(3) 0.033(3) -0.003(2) 0.008(2) -0.001(2)
C19 0.043(4) 0.069(5) 0.030(3) -0.005(3) 0.004(3) -0.017(4)
N18 0.039(3) 0.050(3) 0.039(3) 0.009(3) 0.017(3) -0.003(3)
C20 0.032(4) 0.049(4) 0.031(3) 0.000(3) 0.003(3) -0.007(3)
N17 0.040(3) 0.044(3) 0.034(3) 0.006(2) 0.011(2) -0.001(2)
C21 0.042(4) 0.055(4) 0.037(4) 0.004(3) 0.010(3) -0.009(3)
N25 0.215(16) 0.136(12) 0.134(11) 0.011(9) -0.025(10) 0.001(11)
C22 0.037(4) 0.041(4) 0.037(4) -0.001(3) 0.012(3) -0.011(3)
N26 0.073(6) 0.099(7) 0.097(7) -0.014(6) 0.018(5) 0.002(5)
C26 0.021(3) 0.041(3) 0.031(3) -0.007(3) 0.008(2) -0.008(2)
N27 0.114(8) 0.079(6) 0.076(6) 0.006(4) 0.009(5) 0.009(5)
C27 0.025(3) 0.044(4) 0.041(4) -0.002(3) 0.009(3) -0.006(3)
N28 0.142(10) 0.171(11) 0.066(6) -0.019(6) -0.017(6) 0.058(8)
C28 0.028(4) 0.062(5) 0.059(5) -0.017(4) -0.004(3) -0.007(3)
C29 0.020(3) 0.048(4) 0.039(4) -0.006(3) 0.003(3) -0.011(3)
C30 0.059(5) 0.073(6) 0.051(5) -0.016(4) 0.013(4) -0.005(4)
C31 0.030(4) 0.070(5) 0.045(4) -0.009(4) 0.003(3) 0.000(3)
C32 0.053(5) 0.068(5) 0.060(5) -0.011(4) 0.006(4) -0.009(4)
C33 0.032(4) 0.071(5) 0.065(5) -0.001(4) 0.010(4) -0.004(4)
C34 0.053(5) 0.096(7) 0.097(7) -0.002(6) 0.024(5) -0.015(5)
C35 0.104(7) 0.057(5) 0.081(6) 0.023(5) 0.039(6) 0.029(5)
C36 0.073(6) 0.059(5) 0.048(4) 0.016(4) 0.019(4) 0.025(4)
C37 0.076(6) 0.075(6) 0.064(5) 0.017(4) 0.026(5) 0.038(5)
C38 0.049(5) 0.075(6) 0.052(5) 0.004(4) 0.013(4) 0.024(4)
C39 0.051(5) 0.119(8) 0.074(6) 0.015(6) 0.027(5) 0.029(5)
C40 0.045(5) 0.092(6) 0.049(5) 0.005(4) 0.008(4) 0.002(4)
C41 0.037(4) 0.055(4) 0.043(4) 0.010(3) 0.011(3) 0.011(3)
C42 0.064(5) 0.066(5) 0.048(4) 0.024(4) 0.014(4) 0.014(4)
C43 0.048(5) 0.064(5) 0.049(4) 0.021(4) 0.013(4) 0.004(4)
C44 0.057(5) 0.100(7) 0.077(6) 0.046(5) 0.027(5) 0.006(5)
C45 0.034(4) 0.056(4) 0.048(4) 0.004(3) 0.013(3) 0.006(3)
C52 0.064(5) 0.048(4) 0.038(4) -0.001(3) 0.020(3) 0.003(4)
C53 0.076(6) 0.051(4) 0.045(4) -0.016(3) 0.023(4) -0.011(4)
C54 0.059(5) 0.051(4) 0.043(4) -0.008(3) 0.015(4) -0.011(4)
C46 0.037(4) 0.036(4) 0.045(4) 0.000(3) 0.009(3) -0.004(3)
C47 0.046(4) 0.047(4) 0.047(4) -0.003(3) 0.007(3) 0.004(3)
C48 0.034(4) 0.051(4) 0.031(3) -0.006(3) 0.005(3) -0.004(3)
C49 0.043(4) 0.076(5) 0.043(4) 0.015(4) 0.013(3) 0.003(4)
C50 0.052(5) 0.073(6) 0.055(5) 0.024(4) 0.003(4) 0.012(4)
C51 0.054(5) 0.054(4) 0.041(4) 0.014(3) 0.011(3) 0.001(3)
C55 0.038(4) 0.038(3) 0.031(3) 0.002(3) 0.011(3) -0.005(3)
C56 0.044(4) 0.049(4) 0.030(3) -0.001(3) 0.010(3) -0.009(3)
C57 0.038(4) 0.071(5) 0.039(4) -0.011(3) 0.014(3) -0.018(4)
C58 0.026(3) 0.049(4) 0.032(3) -0.008(3) 0.007(3) -0.013(3)
C59 0.036(4) 0.056(4) 0.028(3) -0.001(3) 0.005(3) -0.016(3)
C65 0.178(16) 0.127(12) 0.137(13) 0.007(10) 0.024(11) 0.042(11)
C66 0.110(10) 0.147(13) 0.069(8) -0.024(8) 0.015(7) 0.002(9)
C67 0.161(14) 0.212(18) 0.111(11) -0.075(12) -0.041(10) 0.058(13)
C68 0.066(6) 0.084(7) 0.061(6) -0.011(5) -0.008(5) 0.002(5)
C69 0.083(8) 0.115(10) 0.136(11) 0.008(8) 0.029(8) 0.001(7)
C70 0.079(8) 0.104(8) 0.079(7) 0.024(6) 0.019(6) 0.005(6)
C71 0.102(9) 0.176(13) 0.066(7) 0.014(8) 0.001(6) -0.028(9)
C72 0.061(6) 0.118(9) 0.069(6) -0.015(6) 0.017(5) -0.006(6)
F9B 0.12(2) 0.091(14) 0.13(2) 0.067(15) 0.094(19) 0.065(13)
F11B 0.106(16) 0.084(12) 0.067(12) 0.018(9) 0.024(11) -0.026(11)
F16 0.077(3) 0.065(3) 0.056(3) 0.016(2) -0.008(2) -0.018(2)
F13 0.100(5) 0.125(5) 0.098(4) 0.044(4) -0.038(4) -0.012(4)
B4 0.038(5) 0.095(8) 0.077(7) 0.037(6) -0.002(5) 0.001(5)
F14 0.091(5) 0.444(18) 0.164(8) 0.206(11) 0.037(5) 0.024(8)

loop_
_atom_type_symbol
_atom_type_description
_atom_type_scat_dispersion_real
_atom_type_scat_dispersion_imag
_atom_type_scat_source
C C 0.0033 0.0016 'International Tables Vol C Tables 4.2.6.8 and 6.1.1.4'
H H 0.0000 0.0000 'International Tables Vol C Tables 4.2.6.8 and 6.1.1.4'
B B 0.0013 0.0007 'International Tables Vol C Tables 4.2.6.8 and 6.1.1.4'
N N 0.0061 0.0033 'International Tables Vol C Tables 4.2.6.8 and 6.1.1.4'
O O 0.0106 0.0060 'International Tables Vol C Tables 4.2.6.8 and 6.1.1.4'
F F 0.0171 0.0103 'International Tables Vol C Tables 4.2.6.8 and 6.1.1.4'
Fe Fe 0.3463 0.8444 'International Tables Vol C Tables 4.2.6.8 and 6.1.1.4'

loop_
_geom_angle_atom_site_label_1
_geom_angle_atom_site_label_2
_geom_angle_atom_site_label_3
_geom_angle
_geom_angle_site_symmetry_1
_geom_angle_site_symmetry_3
_geom_angle_publ_flag
N4 Fe1 N2 86.7(2) . . ?
N4 Fe1 N6 88.4(2) . . ?
N2 Fe1 N6 87.6(2) . . ?
N4 Fe1 N9 91.7(2) . . ?
N2 Fe1 N9 176.7(2) . . ?
N6 Fe1 N9 89.5(2) . . ?
N4 Fe1 N11 179.3(2) . . ?
N2 Fe1 N11 92.6(2) . . ?
N6 Fe1 N11 91.6(2) . . ?
N9 Fe1 N11 89.0(2) . . ?
N4 Fe1 N7 92.3(2) . . ?
N2 Fe1 N7 93.6(2) . . ?
N6 Fe1 N7 178.6(2) . . ?
N9 Fe1 N7 89.3(2) . . ?
N11 Fe1 N7 87.7(2) . . ?
C27 O1 C28 111.7(5) . . ?
C2 N7 N8 105.0(5) . . ?
C2 N7 Fe1 139.2(4) . . ?
N8 N7 Fe1 115.6(4) . . ?
C2 C1 H1A 109.5 . . ?
C2 C1 H1B 109.5 . . ?
H1A C1 H1B 109.5 . . ?
C2 C1 H1C 109.5 . . ?
H1A C1 H1C 109.5 . . ?
H1B C1 H1C 109.5 . . ?
F3 B1 F2 110.5(7) . . ?
F3 B1 F4 110.3(7) . . ?
F2 B1 F4 108.2(6) . . ?
F3 B1 F1 106.5(6) . . ?
F2 B1 F1 110.1(6) . . ?
F4 B1 F1 111.2(5) . . ?
Fe2 Fe2 N14 0(10) 1 . ?
Fe2 Fe2 N16 0(10) 1 . ?
N14 Fe2 N16 87.7(2) . . ?
Fe2 Fe2 N18 0(10) 1 . ?
N14 Fe2 N18 88.4(2) . . ?
N16 Fe2 N18 86.4(2) . . ?
Fe2 Fe2 N19 0(10) 1 . ?
N14 Fe2 N19 90.6(2) . . ?
N16 Fe2 N19 92.9(2) . . ?
N18 Fe2 N19 178.8(2) . . ?
Fe2 Fe2 N23 0(10) 1 . ?
N14 Fe2 N23 91.3(2) . . ?
N16 Fe2 N23 178.1(2) . . ?
N18 Fe2 N23 91.9(2) . . ?
N19 Fe2 N23 88.8(2) . . ?
Fe2 Fe2 N21 0(10) 1 . ?
N14 Fe2 N21 178.3(2) . . ?
N16 Fe2 N21 92.6(2) . . ?
N18 Fe2 N21 93.4(2) . . ?
N19 Fe2 N21 87.7(2) . . ?
N23 Fe2 N21 88.4(2) . . ?
C57 O2 C56 109.1(5) . . ?
C4 N8 N7 111.4(5) . . ?
C4 N8 C16 129.8(5) . . ?
N7 N8 C16 118.8(5) . . ?
N7 C2 C3 109.9(5) . . ?
N7 C2 C1 122.8(6) . . ?
C3 C2 C1 127.2(6) . . ?
F5A B2 F6B 124.6(9) . . ?
F5A B2 F8 116.4(6) . . ?
F6B B2 F8 117.4(6) . . ?
F5A B2 F7A 115.9(6) . . ?
F6B B2 F7A 54.3(7) . . ?
F8 B2 F7A 109.9(5) . . ?
F6B B2 F5B 113.1(6) . . ?
F8 B2 F5B 108.7(5) . . ?
F7A B2 F5B 140.3(7) . . ?
F5A B2 F7B 67.9(7) . . ?
F6B B2 F7B 108.5(6) . . ?
F8 B2 F7B 105.5(5) . . ?
F7A B2 F7B 58.7(6) . . ?
F5B B2 F7B 102.2(5) . . ?
F5A B2 F6A 108.6(6) . . ?
F6B B2 F6A 47.0(6) . . ?
F8 B2 F6A 102.6(5) . . ?
F7A B2 F6A 101.3(5) . . ?
F5B B2 F6A 78.6(7) . . ?
F7B B2 F6A 149.8(7) . . ?
C60 O3 C61 106.3(11) . . ?
C7 N9 N10 106.0(5) . . ?
C7 N9 Fe1 137.8(4) . . ?
N10 N9 Fe1 116.2(4) . . ?
C4 C3 C2 107.5(6) . . ?
C4 C3 H3 126.3 . . ?
C2 C3 H3 126.3 . . ?
F9B B3 F10B 116.5(16) . . ?
F9A B3 F10B 137.5(13) . . ?
F9B B3 F11A 128.9(12) . . ?
F9A B3 F11A 106.0(12) . . ?
F10B B3 F11A 63.2(13) . . ?
F9B B3 F11B 100.8(14) . . ?
F9A B3 F11B 67.4(11) . . ?
F10B B3 F11B 105.1(15) . . ?
F9B B3 F12 110.7(9) . . ?
F9A B3 F12 108.2(8) . . ?
F10B B3 F12 113.5(12) . . ?
F11A B3 F12 115.1(7) . . ?
F11B B3 F12 109.0(9) . . ?
F9B B3 F10A 71.5(12) . . ?
F9A B3 F10A 105.5(9) . . ?
F10B B3 F10A 50.6(13) . . ?
F11A B3 F10A 108.7(8) . . ?
F11B B3 F10A 137.6(9) . . ?
F12 B3 F10A 112.7(5) . . ?
C9 N10 N9 111.7(5) . . ?
C9 N10 C16 129.9(5) . . ?
N9 N10 C16 118.3(5) . . ?
C3 C4 N8 106.1(5) . . ?
C3 C4 C5 132.4(6) . . ?
N8 C4 C5 121.5(6) . . ?
C12 N11 N12 106.3(5) . . ?
C12 N11 Fe1 138.0(5) . . ?
N12 N11 Fe1 115.6(4) . . ?
C4 C5 H5A 109.5 . . ?
C4 C5 H5B 109.5 . . ?
H5A C5 H5B 109.5 . . ?
C4 C5 H5C 109.5 . . ?
H5A C5 H5C 109.5 . . ?
H5B C5 H5C 109.5 . . ?
C14 N12 N11 110.0(5) . . ?
C14 N12 C16 131.1(5) . . ?
N11 N12 C16 118.9(5) . . ?
C7 C6 H6A 109.5 . . ?
C7 C6 H6B 109.5 . . ?
H6A C6 H6B 109.5 . . ?
C7 C6 H6C 109.5 . . ?
H6A C6 H6C 109.5 . . ?
H6B C6 H6C 109.5 . . ?
C23 N6 N5 106.7(5) . . ?
C23 N6 Fe1 134.3(4) . . ?
N5 N6 Fe1 118.9(4) . . ?
N9 C7 C8 109.4(6) . . ?
N9 C7 C6 125.1(6) . . ?
C8 C7 C6 125.4(6) . . ?
C25 N5 N6 109.6(5) . . ?
C25 N5 C26 132.2(5) . . ?
N6 N5 C26 118.2(5) . . ?
C9 C8 C7 107.5(6) . . ?
C9 C8 H8 126.2 . . ?
C7 C8 H8 126.2 . . ?
C17 N2 N1 105.5(5) . . ?
C17 N2 Fe1 136.2(4) . . ?
N1 N2 Fe1 117.8(4) . . ?
N10 C9 C8 105.3(6) . . ?
N10 C9 C10 123.1(6) . . ?
C8 C9 C10 131.6(7) . . ?
N2 N1 C19 110.0(5) . . ?
N2 N1 C26 119.5(5) . . ?
C19 N1 C26 130.4(5) . . ?
C9 C10 H10A 109.5 . . ?
C9 C10 H10B 109.5 . . ?
H10A C10 H10B 109.5 . . ?
C9 C10 H10C 109.5 . . ?
H10A C10 H10C 109.5 . . ?
H10B C10 H10C 109.5 . . ?
C20 N4 N3 105.6(5) . . ?
C20 N4 Fe1 135.2(4) . . ?
N3 N4 Fe1 118.7(4) . . ?
C12 C11 H11A 109.5 . . ?
C12 C11 H11B 109.5 . . ?
H11A C11 H11B 109.5 . . ?
C12 C11 H11C 109.5 . . ?
H11A C11 H11C 109.5 . . ?
H11B C11 H11C 109.5 . . ?
C22 N3 N4 110.1(5) . . ?
C22 N3 C26 131.4(5) . . ?
N4 N3 C26 118.2(5) . . ?
N11 C12 C13 109.5(6) . . ?
N11 C12 C11 124.4(6) . . ?
C13 C12 C11 126.1(6) . . ?
C31 N21 N22 105.8(6) . . ?
C31 N21 Fe2 138.1(5) . 1 ?
N22 N21 Fe2 116.0(4) . 1 ?
C31 N21 Fe2 138.1(5) . . ?
N22 N21 Fe2 116.0(4) . . ?
C14 C13 C12 107.4(6) . . ?
C14 C13 H13 126.3 . . ?
C12 C13 H13 126.3 . . ?
C33 N22 N21 111.4(6) . . ?
C33 N22 C45 130.3(6) . . ?
N21 N22 C45 118.3(6) . . ?
C13 C14 N12 106.8(6) . . ?
C13 C14 C15 130.4(6) . . ?
N12 C14 C15 122.8(6) . . ?
C36 N23 N24 106.2(6) . . ?
C36 N23 Fe2 137.5(5) . 1 ?
N24 N23 Fe2 116.2(4) . 1 ?
C36 N23 Fe2 137.5(5) . . ?
N24 N23 Fe2 116.2(4) . . ?
C14 C15 H15A 109.5 . . ?
C14 C15 H15B 109.5 . . ?
H15A C15 H15B 109.5 . . ?
C14 C15 H15C 109.5 . . ?
H15A C15 H15C 109.5 . . ?
H15B C15 H15C 109.5 . . ?
N23 N24 C38 111.6(6) . . ?
N23 N24 C45 119.1(5) . . ?
C38 N24 C45 129.2(7) . . ?
N8 C16 N12 110.8(5) . . ?
N8 C16 N10 109.9(5) . . ?
N12 C16 N10 110.9(5) . . ?
N8 C16 H16 108.4 . . ?
N12 C16 H16 108.4 . . ?
N10 C16 H16 108.4 . . ?
C41 N19 N20 105.1(5) . . ?
C41 N19 Fe2 139.3(5) . 1 ?
N20 N19 Fe2 115.6(4) . 1 ?
C41 N19 Fe2 139.3(5) . . ?
N20 N19 Fe2 115.6(4) . . ?
N6 C23 C24 110.4(6) . . ?
N6 C23 H23 124.8 . . ?
C24 C23 H23 124.8 . . ?
C43 N20 N19 111.6(5) . . ?
C43 N20 C45 129.7(6) . . ?
N19 N20 C45 118.6(5) . . ?
C25 C24 C23 104.5(6) . . ?
C25 C24 H24 127.7 . . ?
C23 C24 H24 127.7 . . ?
C52 N14 N13 104.7(5) . . ?
C52 N14 Fe2 135.7(5) . 1 ?
N13 N14 Fe2 119.6(4) . 1 ?
C52 N14 Fe2 135.7(5) . . ?
N13 N14 Fe2 119.6(4) . . ?
N5 C25 C24 108.7(6) . . ?
N5 C25 H25 125.6 . . ?
C24 C25 H25 125.6 . . ?
C54 N13 N14 111.1(5) . . ?
C54 N13 C55 130.9(6) . . ?
N14 N13 C55 117.9(5) . . ?
N2 C17 C18 111.4(6) . . ?
N2 C17 H17 124.3 . . ?
C18 C17 H17 124.3 . . ?
C46 N16 N15 105.2(5) . . ?
C46 N16 Fe2 136.1(4) . 1 ?
N15 N16 Fe2 118.6(4) . 1 ?
C46 N16 Fe2 136.1(4) . . ?
N15 N16 Fe2 118.6(4) . . ?
C19 C18 C17 105.8(6) . . ?
C19 C18 H18 127.1 . . ?
C17 C18 H18 127.1 . . ?
C48 N15 N16 109.7(5) . . ?
C48 N15 C55 131.1(5) . . ?
N16 N15 C55 119.2(5) . . ?
C18 C19 N1 107.3(6) . . ?
C18 C19 H19 126.4 . . ?
N1 C19 H19 126.4 . . ?
C49 N18 N17 105.2(5) . . ?
C49 N18 Fe2 135.9(5) . 1 ?
N17 N18 Fe2 118.6(4) . 1 ?
C49 N18 Fe2 135.9(5) . . ?
N17 N18 Fe2 118.6(4) . . ?
N4 C20 C21 110.7(6) . . ?
N4 C20 H20 124.6 . . ?
C21 C20 H20 124.6 . . ?
N18 N17 C51 110.1(5) . . ?
N18 N17 C55 118.8(5) . . ?
C51 N17 C55 131.0(6) . . ?
C22 C21 C20 106.0(6) . . ?
C22 C21 H21 127.0 . . ?
C20 C21 H21 127.0 . . ?
C21 C22 N3 107.6(6) . . ?
C21 C22 H22 126.2 . . ?
N3 C22 H22 126.2 . . ?
N3 C26 N5 108.6(5) . . ?
N3 C26 N1 109.4(5) . . ?
N5 C26 N1 108.3(5) . . ?
N3 C26 C27 110.7(5) . . ?
N5 C26 C27 108.7(5) . . ?
N1 C26 C27 111.1(5) . . ?
O1 C27 C26 107.7(5) . . ?
O1 C27 H27A 110.2 . . ?
C26 C27 H27A 110.2 . . ?
O1 C27 H27B 110.2 . . ?
C26 C27 H27B 110.2 . . ?
H27A C27 H27B 108.5 . . ?
O1 C28 C29 109.1(5) . . ?
O1 C28 H28A 109.9 . . ?
C29 C28 H28A 109.9 . . ?
O1 C28 H28B 109.9 . . ?
C29 C28 H28B 109.9 . . ?
H28A C28 H28B 108.3 . . ?
C58 C29 C59 119.1(6) . 3_655 ?
C58 C29 C28 120.9(6) . . ?
C59 C29 C28 120.0(6) 3_655 . ?
C31 C30 H30A 109.5 . . ?
C31 C30 H30B 109.5 . . ?
H30A C30 H30B 109.5 . . ?
C31 C30 H30C 109.5 . . ?
H30A C30 H30C 109.5 . . ?
H30B C30 H30C 109.5 . . ?
N21 C31 C32 108.0(7) . . ?
N21 C31 C30 124.7(7) . . ?
C32 C31 C30 127.3(7) . . ?
C33 C32 C31 108.3(7) . . ?
C33 C32 H32 125.8 . . ?
C31 C32 H32 125.8 . . ?
C32 C33 N22 106.5(7) . . ?
C32 C33 C34 131.4(8) . . ?
N22 C33 C34 122.1(8) . . ?
C33 C34 H34A 109.5 . . ?
C33 C34 H34B 109.5 . . ?
H34A C34 H34B 109.5 . . ?
C33 C34 H34C 109.5 . . ?
H34A C34 H34C 109.5 . . ?
H34B C34 H34C 109.5 . . ?
C36 C35 H35A 109.5 . . ?
C36 C35 H35B 109.5 . . ?
H35A C35 H35B 109.5 . . ?
C36 C35 H35C 109.5 . . ?
H35A C35 H35C 109.5 . . ?
H35B C35 H35C 109.5 . . ?
N23 C36 C37 109.8(7) . . ?
N23 C36 C35 124.1(7) . . ?
C37 C36 C35 126.0(8) . . ?
C38 C37 C36 107.1(7) . . ?
C38 C37 H37 126.4 . . ?
C36 C37 H37 126.4 . . ?
C37 C38 N24 105.2(7) . . ?
C37 C38 C39 133.2(8) . . ?
N24 C38 C39 121.6(8) . . ?
C38 C39 H39A 109.5 . . ?
C38 C39 H39B 109.5 . . ?
H39A C39 H39B 109.5 . . ?
C38 C39 H39C 109.5 . . ?
H39A C39 H39C 109.5 . . ?
H39B C39 H39C 109.5 . . ?
C41 C40 H40A 109.5 . . ?
C41 C40 H40B 109.5 . . ?
H40A C40 H40B 109.5 . . ?
C41 C40 H40C 109.5 . . ?
H40A C40 H40C 109.5 . . ?
H40B C40 H40C 109.5 . . ?
N19 C41 C42 110.7(6) . . ?
N19 C41 C40 123.5(6) . . ?
C42 C41 C40 125.8(7) . . ?
C43 C42 C41 107.4(6) . . ?
C43 C42 H42 126.3 . . ?
C41 C42 H42 126.3 . . ?
N20 C43 C42 105.3(6) . . ?
N20 C43 C44 122.4(7) . . ?
C42 C43 C44 132.3(7) . . ?
C43 C44 H44A 109.5 . . ?
C43 C44 H44B 109.5 . . ?
H44A C44 H44B 109.5 . . ?
C43 C44 H44C 109.5 . . ?
H44A C44 H44C 109.5 . . ?
H44B C44 H44C 109.5 . . ?
N24 C45 N20 111.5(6) . . ?
N24 C45 N22 111.1(6) . . ?
N20 C45 N22 109.5(6) . . ?
N24 C45 H45 108.2 . . ?
N20 C45 H45 108.2 . . ?
N22 C45 H45 108.2 . . ?
N14 C52 C53 111.9(7) . . ?
N14 C52 H52 124.1 . . ?
C53 C52 H52 124.1 . . ?
C54 C53 C52 105.9(6) . . ?
C54 C53 H53 127.0 . . ?
C52 C53 H53 127.0 . . ?
C53 C54 N13 106.4(7) . . ?
C53 C54 H54 126.8 . . ?
N13 C54 H54 126.8 . . ?
N16 C46 C47 111.3(6) . . ?
N16 C46 H46 124.3 . . ?
C47 C46 H46 124.3 . . ?
C48 C47 C46 105.4(6) . . ?
C48 C47 H47 127.3 . . ?
C46 C47 H47 127.3 . . ?
C47 C48 N15 108.3(6) . . ?
C47 C48 H48 125.8 . . ?
N15 C48 H48 125.8 . . ?
N18 C49 C50 110.9(7) . . ?
N18 C49 H49 124.6 . . ?
C50 C49 H49 124.6 . . ?
C51 C50 C49 106.8(7) . . ?
C51 C50 H50 126.6 . . ?
C49 C50 H50 126.6 . . ?
C50 C51 N17 106.9(7) . . ?
C50 C51 H51 126.5 . . ?
N17 C51 H51 126.5 . . ?
N15 C55 N13 108.7(5) . . ?
N15 C55 N17 108.1(5) . . ?
N13 C55 N17 108.1(5) . . ?
N15 C55 C56 111.7(5) . . ?
N13 C55 C56 107.8(5) . . ?
N17 C55 C56 112.3(5) . . ?
O2 C56 C55 110.2(5) . . ?
O2 C56 H56A 109.6 . . ?
C55 C56 H56A 109.6 . . ?
O2 C56 H56B 109.6 . . ?
C55 C56 H56B 109.6 . . ?
H56A C56 H56B 108.1 . . ?
O2 C57 C58 110.4(5) . . ?
O2 C57 H57A 109.6 . . ?
C58 C57 H57A 109.6 . . ?
O2 C57 H57B 109.6 . . ?
C58 C57 H57B 109.6 . . ?
H57A C57 H57B 108.1 . . ?
C59 C58 C29 117.7(6) . . ?
C59 C58 C57 120.3(6) . . ?
C29 C58 C57 122.0(6) . . ?
C58 C59 C29 123.2(6) . 3_655 ?
C58 C59 H59 118.4 . . ?
C29 C59 H59 118.4 3_655 . ?
C64 C61 O3 100.0(8) . . ?
C64 C61 C63 107.0(9) . . ?
O3 C61 C63 108.3(9) . . ?
C64 C61 C62 108.6(9) . . ?
O3 C61 C62 115.1(9) . . ?
C63 C61 C62 116.3(9) . . ?
C61 C62 H62A 109.5 . . ?
C61 C62 H62B 109.5 . . ?
H62A C62 H62B 109.5 . . ?
C61 C62 H62C 109.5 . . ?
H62A C62 H62C 109.5 . . ?
H62B C62 H62C 109.5 . . ?
C61 C63 H63A 109.5 . . ?
C61 C63 H63B 109.5 . . ?
H63A C63 H63B 109.5 . . ?
C61 C63 H63C 109.5 . . ?
H63A C63 H63C 109.5 . . ?
H63B C63 H63C 109.5 . . ?
C61 C64 H64A 109.5 . . ?
C61 C64 H64B 109.5 . . ?
H64A C64 H64B 109.5 . . ?
C61 C64 H64C 109.5 . . ?
H64A C64 H64C 109.5 . . ?
H64B C64 H64C 109.5 . . ?
C66 C65 H65A 109.5 . . ?
C66 C65 H65B 109.5 . . ?
H65A C65 H65B 109.5 . . ?
C66 C65 H65C 109.5 . . ?
H65A C65 H65C 109.5 . . ?
H65B C65 H65C 109.5 . . ?
N25 C66 C65 176.6(16) . . ?
C68 C67 H67A 109.5 . . ?
C68 C67 H67B 109.5 . . ?
H67A C67 H67B 109.5 . . ?
C68 C67 H67C 109.5 . . ?
H67A C67 H67C 109.5 . . ?
H67B C67 H67C 109.5 . . ?
N26 C68 C67 179.4(15) . . ?
C70 C69 H69A 109.5 . . ?
C70 C69 H69B 109.5 . . ?
H69A C69 H69B 109.5 . . ?
C70 C69 H69C 109.5 . . ?
H69A C69 H69C 109.5 . . ?
H69B C69 H69C 109.5 . . ?
N27 C70 C69 176.4(12) . . ?
C72 C71 H71A 109.5 . . ?
C72 C71 H71B 109.5 . . ?
H71A C71 H71B 109.5 . . ?
C72 C71 H71C 109.5 . . ?
H71A C71 H71C 109.5 . . ?
H71B C71 H71C 109.5 . . ?
N28 C72 C71 179.5(15) . . ?
O3 C60 H60A 109.5 . . ?
O3 C60 H60B 109.5 . . ?
H60A C60 H60B 109.5 . . ?
O3 C60 H60C 109.5 . . ?
H60A C60 H60C 109.5 . . ?
H60B C60 H60C 109.5 . . ?
F14 B4 F16 110.6(5) . . ?
F14 B4 F13 110.8(6) . . ?
F16 B4 F13 112.4(5) . . ?
F14 B4 F15 107.4(6) . . ?
F16 B4 F15 107.7(6) . . ?
F13 B4 F15 107.7(6) . . ?

loop_
_geom_bond_atom_site_label_1
_geom_bond_atom_site_label_2
_geom_bond_distance
_geom_bond_site_symmetry_2
_geom_bond_publ_flag
Fe1 N4 1.942(5) . ?
Fe1 N2 1.963(5) . ?
Fe1 N6 1.966(5) . ?
Fe1 N9 1.993(5) . ?
Fe1 N11 1.993(5) . ?
Fe1 N7 2.002(5) . ?
F1 B1 1.380(6) . ?
O1 C27 1.401(8) . ?
O1 C28 1.431(7) . ?
N7 C2 1.336(8) . ?
N7 N8 1.373(6) . ?
C1 C2 1.486(9) . ?
C1 H1A 0.9800 . ?
C1 H1B 0.9800 . ?
C1 H1C 0.9800 . ?
B1 F3 1.358(6) . ?
B1 F2 1.362(6) . ?
B1 F4 1.379(6) . ?
Fe2 N14 1.943(6) . ?
Fe2 N16 1.945(5) . ?
Fe2 N18 1.957(5) . ?
Fe2 N19 1.991(5) . ?
Fe2 N23 1.995(6) . ?
Fe2 N21 2.009(6) . ?
O2 C57 1.418(8) . ?
O2 C56 1.419(7) . ?
N8 C4 1.359(7) . ?
N8 C16 1.428(8) . ?
C2 C3 1.395(9) . ?
B2 F5A 1.315(8) . ?
B2 F6B 1.322(8) . ?
B2 F8 1.364(7) . ?
B2 F7A 1.386(8) . ?
B2 F5B 1.402(8) . ?
B2 F7B 1.454(8) . ?
B2 F6A 1.456(8) . ?
O3 C60 1.44(2) . ?
O3 C61 1.452(12) . ?
N9 C7 1.319(8) . ?
N9 N10 1.370(7) . ?
C3 C4 1.355(9) . ?
C3 H3 0.9500 . ?
B3 F9B 1.328(8) . ?
B3 F9A 1.333(7) . ?
B3 F10B 1.336(8) . ?
B3 F11A 1.337(7) . ?
B3 F11B 1.341(8) . ?
B3 F12 1.351(6) . ?
B3 F10A 1.354(6) . ?
N10 C9 1.355(8) . ?
N10 C16 1.452(8) . ?
C4 C5 1.511(9) . ?
F15 B4 1.361(7) . ?
N11 C12 1.312(8) . ?
N11 N12 1.376(7) . ?
C5 H5A 0.9800 . ?
C5 H5B 0.9800 . ?
C5 H5C 0.9800 . ?
N12 C14 1.357(8) . ?
N12 C16 1.433(8) . ?
C6 C7 1.495(9) . ?
C6 H6A 0.9800 . ?
C6 H6B 0.9800 . ?
C6 H6C 0.9800 . ?
N6 C23 1.316(8) . ?
N6 N5 1.359(7) . ?
C7 C8 1.403(9) . ?
N5 C25 1.349(8) . ?
N5 C26 1.452(8) . ?
C8 C9 1.368(10) . ?
C8 H8 0.9500 . ?
N2 C17 1.324(8) . ?
N2 N1 1.358(7) . ?
C9 C10 1.488(9) . ?
N1 C19 1.370(8) . ?
N1 C26 1.453(7) . ?
C10 H10A 0.9800 . ?
C10 H10B 0.9800 . ?
C10 H10C 0.9800 . ?
N4 C20 1.314(8) . ?
N4 N3 1.379(6) . ?
C11 C12 1.498(10) . ?
C11 H11A 0.9800 . ?
C11 H11B 0.9800 . ?
C11 H11C 0.9800 . ?
N3 C22 1.354(8) . ?
N3 C26 1.452(8) . ?
C12 C13 1.400(10) . ?
N21 C31 1.336(9) . ?
N21 N22 1.373(8) . ?
N21 Fe2 2.009(6) 1 ?
C13 C14 1.341(10) . ?
C13 H13 0.9500 . ?
N22 C33 1.353(9) . ?
N22 C45 1.433(9) . ?
C14 C15 1.492(9) . ?
N23 C36 1.330(9) . ?
N23 N24 1.359(8) . ?
N23 Fe2 1.995(6) 1 ?
C15 H15A 0.9800 . ?
C15 H15B 0.9800 . ?
C15 H15C 0.9800 . ?
N24 C38 1.378(9) . ?
N24 C45 1.423(9) . ?
C16 H16 1.0000 . ?
N19 C41 1.325(8) . ?
N19 N20 1.389(7) . ?
N19 Fe2 1.991(5) 1 ?
C23 C24 1.413(10) . ?
C23 H23 0.9500 . ?
N20 C43 1.370(9) . ?
N20 C45 1.426(9) . ?
C24 C25 1.356(10) . ?
C24 H24 0.9500 . ?
N14 C52 1.319(8) . ?
N14 N13 1.373(7) . ?
N14 Fe2 1.943(6) 1 ?
C25 H25 0.9500 . ?
N13 C54 1.368(9) . ?
N13 C55 1.458(8) . ?
C17 C18 1.383(9) . ?
C17 H17 0.9500 . ?
N16 C46 1.321(8) . ?
N16 N15 1.373(7) . ?
N16 Fe2 1.945(5) 1 ?
C18 C19 1.353(10) . ?
C18 H18 0.9500 . ?
N15 C48 1.369(8) . ?
N15 C55 1.450(8) . ?
C19 H19 0.9500 . ?
N18 C49 1.320(9) . ?
N18 N17 1.366(7) . ?
N18 Fe2 1.957(5) 1 ?
C20 C21 1.403(9) . ?
C20 H20 0.9500 . ?
N17 C51 1.368(8) . ?
N17 C55 1.467(8) . ?
C21 C22 1.348(9) . ?
C21 H21 0.9500 . ?
N25 C66 1.219(17) . ?
C22 H22 0.9500 . ?
N26 C68 1.082(11) . ?
C26 C27 1.522(8) . ?
N27 C70 1.188(13) . ?
C27 H27A 0.9900 . ?
C27 H27B 0.9900 . ?
N28 C72 1.123(12) . ?
C28 C29 1.491(10) . ?
C28 H28A 0.9900 . ?
C28 H28B 0.9900 . ?
C29 C58 1.384(9) . ?
C29 C59 1.388(9) 3_655 ?
C30 C31 1.476(10) . ?
C30 H30A 0.9800 . ?
C30 H30B 0.9800 . ?
C30 H30C 0.9800 . ?
C31 C32 1.422(11) . ?
C32 C33 1.329(11) . ?
C32 H32 0.9500 . ?
C33 C34 1.521(11) . ?
C34 H34A 0.9800 . ?
C34 H34B 0.9800 . ?
C34 H34C 0.9800 . ?
C35 C36 1.491(12) . ?
C35 H35A 0.9800 . ?
C35 H35B 0.9800 . ?
C35 H35C 0.9800 . ?
C36 C37 1.406(12) . ?
C37 C38 1.375(12) . ?
C37 H37 0.9500 . ?
C38 C39 1.486(12) . ?
C39 H39A 0.9800 . ?
C39 H39B 0.9800 . ?
C39 H39C 0.9800 . ?
C40 C41 1.491(10) . ?
C40 H40A 0.9800 . ?
C40 H40B 0.9800 . ?
C40 H40C 0.9800 . ?
C41 C42 1.403(10) . ?
C42 C43 1.374(11) . ?
C42 H42 0.9500 . ?
C43 C44 1.495(10) . ?
C44 H44A 0.9800 . ?
C44 H44B 0.9800 . ?
C44 H44C 0.9800 . ?
C45 H45 1.0000 . ?
C52 C53 1.395(11) . ?
C52 H52 0.9500 . ?
C53 C54 1.362(10) . ?
C53 H53 0.9500 . ?
C54 H54 0.9500 . ?
C46 C47 1.408(10) . ?
C46 H46 0.9500 . ?
C47 C48 1.336(10) . ?
C47 H47 0.9500 . ?
C48 H48 0.9500 . ?
C49 C50 1.384(10) . ?
C49 H49 0.9500 . ?
C50 C51 1.335(10) . ?
C50 H50 0.9500 . ?
C51 H51 0.9500 . ?
C55 C56 1.512(9) . ?
C56 H56A 0.9900 . ?
C56 H56B 0.9900 . ?
C57 C58 1.495(9) . ?
C57 H57A 0.9900 . ?
C57 H57B 0.9900 . ?
C58 C59 1.361(9) . ?
C59 C29 1.388(9) 3_655 ?
C59 H59 0.9500 . ?
C61 C64 1.450(14) . ?
C61 C63 1.513(14) . ?
C61 C62 1.534(15) . ?
C62 H62A 0.9800 . ?
C62 H62B 0.9800 . ?
C62 H62C 0.9800 . ?
C63 H63A 0.9800 . ?
C63 H63B 0.9800 . ?
C63 H63C 0.9800 . ?
C64 H64A 0.9800 . ?
C64 H64B 0.9800 . ?
C64 H64C 0.9800 . ?
C65 C66 1.50(2) . ?
C65 H65A 0.9800 . ?
C65 H65B 0.9800 . ?
C65 H65C 0.9800 . ?
C67 C68 1.502(16) . ?
C67 H67A 0.9800 . ?
C67 H67B 0.9800 . ?
C67 H67C 0.9800 . ?
C69 C70 1.408(15) . ?
C69 H69A 0.9800 . ?
C69 H69B 0.9800 . ?
C69 H69C 0.9800 . ?
C71 C72 1.459(15) . ?
C71 H71A 0.9800 . ?
C71 H71B 0.9800 . ?
C71 H71C 0.9800 . ?
C60 H60A 0.9800 . ?
C60 H60B 0.9800 . ?
C60 H60C 0.9800 . ?
F16 B4 1.334(6) . ?
F13 B4 1.337(6) . ?
B4 F14 1.325(7) . ?

loop_
_geom_torsion_atom_site_label_1
_geom_torsion_atom_site_label_2
_geom_torsion_atom_site_label_3
_geom_torsion_atom_site_label_4
_geom_torsion
_geom_torsion_site_symmetry_1
_geom_torsion_site_symmetry_2
_geom_torsion_site_symmetry_3
_geom_torsion_site_symmetry_4
_geom_torsion_publ_flag
Fe1 N7 N8 C16 -6.5(6) . . . . ?
Fe1 N9 N10 C16 -2.3(7) . . . . ?
Fe1 N11 N12 C16 -2.6(7) . . . . ?
Fe1 N2 N1 C26 -3.8(7) . . . . ?
Fe1 N4 N3 C26 2.9(6) . . . . ?
Fe1 N6 N5 C26 -1.8(7) . . . . ?
Fe2 N19 N20 C45 3.0(7) . . . . ?
Fe2 N21 N22 C45 3.7(8) . . . . ?
Fe2 N23 N24 C45 4.0(8) . . . . ?
Fe2 N14 N13 C55 0.5(7) . . . . ?
Fe2 N16 N15 C55 0.1(7) . . . . ?
Fe2 N18 N17 C55 4.8(7) . . . . ?
